data_2207012
loop_
_publ_author_name
'Xie, Ya-Bo'
'Wang, Xiang-Jie'
'Wang, Dao'

_publ_section_title
;Tetraaquabis[2,3-bis(5-methyl-1,3,4-thiadiazol-2-ylsulfanylmethyl)quinoxaline]nickel(II)
 bis(perchlorate) acetone disolvate
;
_journal_coeditor_code LH6503
_journal_issue 10
_journal_name_full 'Acta Crystallographica Section E'
_journal_page_first m2086
_journal_page_last m2087
_journal_paper_doi 10.1107/S1600536805029892
_journal_volume 61
_journal_year 2005
_chemical_formula_iupac '[Ni (C16 H14 N6 S4)2 (H2 O)4] (Cl O4)2, 2C3 H6 O'
_chemical_formula_moiety 'C32 H36 N12 Ni O4 S8 2+, 2C3 H6 O, 2Cl O4 -'
_chemical_formula_sum 'C38 H48 Cl2 N12 Ni O14 S8'
_chemical_formula_weight 1282.97
_chemical_name_systematic
;
Tetra-aqua-bis[2,3-bis(5-methyl-1,3,4-thiadiazole-2-
thiomethyl)quinoxaline]-nickel(II) diperchlorate diacetone solvate
;
_space_group_IT_number 2
_symmetry_cell_setting triclinic
_symmetry_space_group_name_Hall '-P 1'
_symmetry_space_group_name_H-M 'P -1'
_atom_sites_solution_hydrogens geom
_atom_sites_solution_primary direct
_atom_sites_solution_secondary difmap
_audit_creation_method SHELXL-97
_cell_angle_alpha 81.108(13)
_cell_angle_beta 86.415(12)
_cell_angle_gamma 79.596(13)
_cell_formula_units_Z 1
_cell_length_a 8.300(7)
_cell_length_b 12.223(9)
_cell_length_c 13.964(10)
_cell_measurement_reflns_used 776
_cell_measurement_temperature 293(2)
_cell_measurement_theta_max 26.25
_cell_measurement_theta_min 2.42
_cell_volume 1375.7(18)
_computing_cell_refinement SMART
_computing_data_collection 'SMART (Bruker, 1998)'
_computing_data_reduction 'SAINT and SHELXTL (Bruker, 1998)'
_computing_molecular_graphics SHELXTL
_computing_publication_material SHELXTL
_computing_structure_refinement 'SHELXL97 (Sheldrick, 1997)'
_computing_structure_solution 'SHELXS97 (Sheldrick, 1997)'
_diffrn_ambient_temperature 293(2)
_diffrn_measured_fraction_theta_full 0.982
_diffrn_measured_fraction_theta_max 0.963
_diffrn_measurement_device_type 'Bruker Smart 1000 CCD area-detector'
_diffrn_measurement_method '\f and \w scans'
_diffrn_radiation_monochromator graphite
_diffrn_radiation_source 'fine-focus sealed tube'
_diffrn_radiation_type MoK\a
_diffrn_radiation_wavelength 0.71073
_diffrn_reflns_av_R_equivalents 0.0338
_diffrn_reflns_av_sigmaI/netI 0.0983
_diffrn_reflns_limit_h_max 10
_diffrn_reflns_limit_h_min -10
_diffrn_reflns_limit_k_max 15
_diffrn_reflns_limit_k_min -7
_diffrn_reflns_limit_l_max 17
_diffrn_reflns_limit_l_min -17
_diffrn_reflns_number 7534
_diffrn_reflns_theta_full 26.45
_diffrn_reflns_theta_max 26.45
_diffrn_reflns_theta_min 1.71
_diffrn_standards_decay_% 0
_diffrn_standards_number 0
_exptl_absorpt_coefficient_mu 0.824
_exptl_absorpt_correction_T_max 0.910
_exptl_absorpt_correction_T_min 0.789
_exptl_absorpt_correction_type multi-scan
_exptl_absorpt_process_details '(SADABS; Bruker, 1998)'
_exptl_crystal_colour blue--green
_exptl_crystal_density_diffrn 1.548
_exptl_crystal_density_method 'not measured'
_exptl_crystal_description needle
_exptl_crystal_F_000 662
_exptl_crystal_size_max 0.20
_exptl_crystal_size_mid 0.16
_exptl_crystal_size_min 0.12
_refine_diff_density_max 0.849
_refine_diff_density_min -0.581
_refine_ls_extinction_method none
_refine_ls_goodness_of_fit_ref 1.068
_refine_ls_hydrogen_treatment constr
_refine_ls_matrix_type full
_refine_ls_number_parameters 344
_refine_ls_number_reflns 5461
_refine_ls_number_restraints 0
_refine_ls_restrained_S_all 1.068
_refine_ls_R_factor_all 0.1328
_refine_ls_R_factor_gt 0.0631
_refine_ls_shift/su_max 0.000
_refine_ls_shift/su_mean 0.000
_refine_ls_structure_factor_coef Fsqd
_refine_ls_weighting_details 'calc w=1/[\s^2^(Fo^2^)+(0.0223P)^2^+1.5535P] where P=(Fo^2^+2Fc^2^)/3'
_refine_ls_weighting_scheme calc
_refine_ls_wR_factor_gt 0.0906
_refine_ls_wR_factor_ref 0.1112
_reflns_number_gt 3264
_reflns_number_total 5461
_reflns_threshold_expression I>2\s(I)
_cod_data_source_file lh6503.cif
_cod_data_source_block I
_cod_depositor_comments
;
The following automatic conversions were performed:
'_symmetry_cell_setting' value 'Triclinic' changed to 'triclinic'
according to '/home/saulius/struct/CIF-dictionaries/cif_core.dic'
dictionary named 'cif_core.dic' version 2.4.1 from
2010-06-29.

'_geom_bond_publ_flag' value 'Yes' changed to 'yes' according
to '/home/saulius/struct/CIF-dictionaries/cif_core.dic' dictionary named
'cif_core.dic' version 2.4.1 from 2010-06-29 (2
times).

'_geom_angle_publ_flag' value 'Yes' changed to 'yes' according to
'/home/saulius/struct/CIF-dictionaries/cif_core.dic' dictionary named
'cif_core.dic' version 2.4.1 from 2010-06-29 (8
times).

'_geom_hbond_publ_flag' value 'Yes' changed to 'yes' according to
'/home/saulius/struct/CIF-dictionaries/cif_core.dic' dictionary named
'cif_core.dic' version 2.4.1 from 2010-06-29 (5 times).

Automatic conversion script
Id: cif_fix_enum 1527 2010-12-29 10:47:43Z saulius 

The following automatic conversions were performed:

'_symmetry_cell_setting' value 'Triclinic' changed to 'triclinic'
according to /home/saulius/struct/CIF-dictionaries/cif_core.dic
dictionary named 'cif_core.dic' version 2.4.1 from
2010-06-29.

'_geom_bond_publ_flag' value 'Yes' changed to 'yes'
according to /home/saulius/struct/CIF-dictionaries/cif_core.dic
dictionary named 'cif_core.dic' version 2.4.1 from 2010-06-29 (2
times).

'_geom_angle_publ_flag' value 'Yes' changed to 'yes'
according to /home/saulius/struct/CIF-dictionaries/cif_core.dic
dictionary named 'cif_core.dic' version 2.4.1 from 2010-06-29 (8
times).

'_geom_hbond_publ_flag' value 'Yes' changed to 'yes'
according to /home/saulius/struct/CIF-dictionaries/cif_core.dic
dictionary named 'cif_core.dic' version 2.4.1 from 2010-06-29 (5
times).

Automatic conversion script
Id: cif_fix_values 1715 2011-07-08 13:25:40Z adriana 
;
_cod_original_cell_volume 1375.8(18)
_cod_original_sg_symbol_H-M P-1
_cod_database_code 2207012
_cod_database_fobs_code 2207012

loop_
_symmetry_equiv_pos_as_xyz
'x, y, z'
'-x, -y, -z'

loop_
_atom_site_label
_atom_site_fract_x
_atom_site_fract_y
_atom_site_fract_z
_atom_site_U_iso_or_equiv
_atom_site_adp_type
_atom_site_calc_flag
_atom_site_refinement_flags
_atom_site_occupancy
_atom_site_type_symbol
Ni1 1.0000 0.5000 0.5000 0.0246(2) Uani d S 1 Ni
S1 0.45870(16) 0.66577(11) 0.43459(9) 0.0424(3) Uani d . 1 S
S2 0.37796(16) 0.70436(12) 0.64134(10) 0.0435(4) Uani d . 1 S
S3 0.70946(16) 1.01387(10) 0.54639(9) 0.0365(3) Uani d . 1 S
S4 0.87757(16) 1.03818(10) 0.34808(9) 0.0379(3) Uani d . 1 S
N1 0.7501(4) 0.5762(3) 0.4809(2) 0.0277(9) Uani d . 1 N
N2 0.6717(5) 0.6061(3) 0.5668(3) 0.0310(9) Uani d . 1 N
N3 0.4053(5) 0.8410(3) 0.8476(3) 0.0365(10) Uani d . 1 N
N4 0.5445(5) 1.0129(3) 0.7289(3) 0.0369(10) Uani d . 1 N
N5 0.8815(5) 0.8457(3) 0.4528(3) 0.0414(11) Uani d . 1 N
N6 0.9716(5) 0.8260(3) 0.3676(3) 0.0441(11) Uani d . 1 N
O1 0.9696(4) 0.3632(2) 0.4340(2) 0.0337(8) Uani d . 1 O
H11 1.0158 0.3038 0.4734 0.040 Uiso d R 1 H
H12 0.9993 0.3597 0.3739 0.040 Uiso d R 1 H
O2 1.0624(4) 0.5904(2) 0.3712(2) 0.0339(8) Uani d . 1 O
H21 1.1459 0.5670 0.3366 0.041 Uiso d R 1 H
H22 1.0441 0.6619 0.3678 0.041 Uiso d R 1 H
C1 0.7074(6) 0.5794(4) 0.3052(3) 0.0433(13) Uani d . 1 C
H1A 0.7482 0.6432 0.2698 0.065 Uiso calc R 1 H
H1B 0.6151 0.5664 0.2731 0.065 Uiso calc R 1 H
H1C 0.7922 0.5143 0.3079 0.065 Uiso calc R 1 H
C2 0.6556(6) 0.6018(4) 0.4063(3) 0.0292(11) Uani d . 1 C
C3 0.5189(6) 0.6543(4) 0.5532(3) 0.0307(11) Uani d . 1 C
C4 0.5117(6) 0.7052(4) 0.7418(3) 0.0384(12) Uani d . 1 C
H4A 0.4833 0.6538 0.7978 0.046 Uiso calc R 1 H
H4B 0.6250 0.6800 0.7226 0.046 Uiso calc R 1 H
C5 0.4921(6) 0.8221(4) 0.7680(3) 0.0316(11) Uani d . 1 C
C6 0.3832(6) 0.9486(4) 0.8708(3) 0.0381(12) Uani d . 1 C
C7 0.2877(7) 0.9739(5) 0.9554(3) 0.0488(14) Uani d . 1 C
H7 0.2405 0.9186 0.9946 0.059 Uiso calc R 1 H
C8 0.2661(7) 1.0808(5) 0.9787(4) 0.0554(16) Uani d . 1 C
H8 0.2037 1.0976 1.0338 0.067 Uiso calc R 1 H
C9 0.3370(7) 1.1649(5) 0.9204(4) 0.0562(16) Uani d . 1 C
H9 0.3216 1.2365 0.9380 0.067 Uiso calc R 1 H
C10 0.4280(7) 1.1441(4) 0.8384(4) 0.0497(15) Uani d . 1 C
H10 0.4741 1.2008 0.8004 0.060 Uiso calc R 1 H
C11 0.4516(6) 1.0350(4) 0.8118(3) 0.0372(12) Uani d . 1 C
C12 0.5650(6) 0.9098(4) 0.7078(3) 0.0332(12) Uani d . 1 C
C13 0.6703(7) 0.8842(4) 0.6200(3) 0.0403(13) Uani d . 1 C
H13A 0.6158 0.8428 0.5819 0.048 Uiso calc R 1 H
H13B 0.7735 0.8376 0.6402 0.048 Uiso calc R 1 H
C14 0.8251(6) 0.9529(4) 0.4522(3) 0.0302(11) Uani d . 1 C
C15 0.9808(6) 0.9170(4) 0.3070(3) 0.0343(12) Uani d . 1 C
C16 1.0737(7) 0.9190(4) 0.2119(3) 0.0513(15) Uani d . 1 C
H16A 1.1453 0.9733 0.2067 0.077 Uiso calc R 1 H
H16B 0.9981 0.9390 0.1602 0.077 Uiso calc R 1 H
H16C 1.1373 0.8460 0.2077 0.077 Uiso calc R 1 H
Cl1 0.0344(2) 1.31523(13) 1.16539(9) 0.0542(4) Uani d . 1 Cl
O3 0.0438(10) 1.2000(5) 1.1893(5) 0.181(3) Uani d . 1 O
O4 0.1460(6) 1.3370(4) 1.0885(3) 0.0976(17) Uani d . 1 O
O5 0.0825(6) 1.3609(5) 1.2461(3) 0.1063(19) Uani d . 1 O
O6 -0.1246(6) 1.3711(5) 1.1417(4) 0.123(2) Uani d . 1 O
C17 0.3806(9) 0.6026(7) 1.0585(5) 0.113(3) Uani d . 1 C
H17A 0.3599 0.6679 1.0101 0.170 Uiso calc R 1 H
H17B 0.3702 0.5371 1.0309 0.170 Uiso calc R 1 H
H17C 0.4895 0.5945 1.0812 0.170 Uiso calc R 1 H
C18 0.2605(8) 0.6154(5) 1.1407(4) 0.0533(15) Uani d . 1 C
C19 0.0835(8) 0.6401(6) 1.1165(4) 0.080(2) Uani d . 1 C
H19A 0.0174 0.6542 1.1736 0.120 Uiso calc R 1 H
H19B 0.0552 0.5767 1.0925 0.120 Uiso calc R 1 H
H19C 0.0642 0.7051 1.0677 0.120 Uiso calc R 1 H
O7 0.3077(5) 0.6052(4) 1.2224(3) 0.0783(14) Uani d . 1 O

loop_
_atom_site_aniso_label
_atom_site_aniso_U_11
_atom_site_aniso_U_22
_atom_site_aniso_U_33
_atom_site_aniso_U_12
_atom_site_aniso_U_13
_atom_site_aniso_U_23
Ni1 0.0290(5) 0.0220(5) 0.0214(4) 0.0005(4) -0.0038(4) -0.0029(4)
S1 0.0337(8) 0.0469(8) 0.0445(8) 0.0041(6) -0.0116(6) -0.0091(6)
S2 0.0320(8) 0.0475(8) 0.0544(9) -0.0048(6) 0.0045(6) -0.0224(7)
S3 0.0447(8) 0.0283(7) 0.0344(7) -0.0037(6) 0.0073(6) -0.0046(6)
S4 0.0442(9) 0.0285(7) 0.0352(7) 0.0008(6) 0.0064(6) 0.0022(6)
N1 0.032(2) 0.023(2) 0.027(2) 0.0001(17) -0.0035(18) -0.0045(16)
N2 0.029(2) 0.032(2) 0.031(2) 0.0006(18) -0.0004(17) -0.0096(17)
N3 0.041(3) 0.040(2) 0.028(2) -0.006(2) 0.0017(19) -0.0041(19)
N4 0.045(3) 0.032(2) 0.031(2) 0.000(2) 0.0044(19) -0.0059(18)
N5 0.063(3) 0.025(2) 0.033(2) -0.005(2) 0.005(2) 0.0003(18)
N6 0.064(3) 0.033(2) 0.034(2) -0.005(2) 0.009(2) -0.009(2)
O1 0.045(2) 0.0283(18) 0.0269(17) -0.0018(15) -0.0093(15) -0.0049(14)
O2 0.040(2) 0.0259(17) 0.0311(18) 0.0016(15) 0.0044(15) -0.0009(14)
C1 0.044(4) 0.051(3) 0.033(3) -0.003(3) -0.011(2) -0.004(2)
C2 0.032(3) 0.021(2) 0.033(3) -0.003(2) -0.009(2) 0.000(2)
C3 0.029(3) 0.024(2) 0.039(3) -0.004(2) -0.001(2) -0.006(2)
C4 0.045(3) 0.033(3) 0.034(3) -0.003(2) 0.004(2) -0.001(2)
C5 0.037(3) 0.030(3) 0.025(2) -0.003(2) -0.006(2) 0.003(2)
C6 0.043(3) 0.041(3) 0.028(3) 0.000(3) -0.003(2) -0.008(2)
C7 0.058(4) 0.054(4) 0.032(3) -0.003(3) 0.010(3) -0.009(3)
C8 0.063(4) 0.059(4) 0.041(3) 0.006(3) 0.006(3) -0.021(3)
C9 0.072(5) 0.043(3) 0.053(4) 0.007(3) -0.004(3) -0.023(3)
C10 0.064(4) 0.035(3) 0.046(3) 0.002(3) 0.003(3) -0.009(3)
C11 0.047(3) 0.032(3) 0.030(3) 0.000(2) -0.002(2) -0.005(2)
C12 0.038(3) 0.037(3) 0.024(2) -0.002(2) 0.000(2) -0.007(2)
C13 0.055(4) 0.029(3) 0.035(3) -0.009(2) 0.011(2) -0.001(2)
C14 0.031(3) 0.032(3) 0.027(2) -0.004(2) 0.003(2) -0.003(2)
C15 0.039(3) 0.030(3) 0.034(3) -0.006(2) -0.001(2) -0.004(2)
C16 0.065(4) 0.045(3) 0.042(3) -0.008(3) 0.015(3) -0.010(3)
Cl1 0.0632(11) 0.0652(10) 0.0325(7) -0.0056(8) -0.0009(7) -0.0088(7)
O3 0.272(10) 0.067(4) 0.192(7) -0.046(5) 0.065(6) 0.011(4)
O4 0.118(4) 0.121(4) 0.058(3) -0.035(4) 0.036(3) -0.027(3)
O5 0.094(4) 0.184(6) 0.047(3) -0.006(4) -0.009(2) -0.053(3)
O6 0.063(4) 0.187(6) 0.117(4) 0.013(4) -0.039(3) -0.041(4)
C17 0.100(7) 0.176(9) 0.056(5) 0.007(6) 0.020(4) -0.036(5)
C18 0.065(4) 0.052(4) 0.041(3) -0.004(3) 0.001(3) -0.009(3)
C19 0.082(6) 0.100(6) 0.058(4) -0.015(4) -0.016(4) -0.011(4)
O7 0.054(3) 0.135(4) 0.044(2) -0.007(3) -0.002(2) -0.018(3)

loop_
_atom_type_symbol
_atom_type_description
_atom_type_scat_dispersion_real
_atom_type_scat_dispersion_imag
_atom_type_scat_source
C C 0.0033 0.0016 'International Tables Vol C Tables 4.2.6.8 and 6.1.1.4'
H H 0.0000 0.0000 'International Tables Vol C Tables 4.2.6.8 and 6.1.1.4'
N N 0.0061 0.0033 'International Tables Vol C Tables 4.2.6.8 and 6.1.1.4'
O O 0.0106 0.0060 'International Tables Vol C Tables 4.2.6.8 and 6.1.1.4'
S S 0.1246 0.1234 'International Tables Vol C Tables 4.2.6.8 and 6.1.1.4'
Cl Cl 0.1484 0.1585 'International Tables Vol C Tables 4.2.6.8 and 6.1.1.4'
Ni Ni 0.3393 1.1124 'International Tables Vol C Tables 4.2.6.8 and 6.1.1.4'

loop_
_geom_angle_atom_site_label_1
_geom_angle_atom_site_label_2
_geom_angle_atom_site_label_3
_geom_angle_site_symmetry_1
_geom_angle_site_symmetry_3
_geom_angle
_geom_angle_publ_flag
N1 Ni1 N1 2_766 . 180.0 yes
O1 Ni1 N1 . 2_766 88.16(13) yes
O1 Ni1 O1 2_766 . 180.0 yes
O2 Ni1 O1 . 2_766 87.03(12) yes
O2 Ni1 O1 . . 92.97(12) yes
O2 Ni1 N1 . 2_766 90.37(13) yes
O2 Ni1 N1 . . 89.63(13) yes
O2 Ni1 O2 2_766 . 180.0 yes
O2 Ni1 O1 2_766 2_766 92.97(12) ?
O2 Ni1 O1 2_766 . 87.03(12) ?
O2 Ni1 N1 2_766 2_766 89.63(13) ?
O1 Ni1 N1 2_766 2_766 91.84(13) ?
O2 Ni1 N1 2_766 . 90.37(13) ?
O1 Ni1 N1 2_766 . 88.16(13) ?
O1 Ni1 N1 . . 91.84(13) ?
C2 S1 C3 . . 87.6(2) ?
C3 S2 C4 . . 102.0(2) ?
C14 S3 C13 . . 97.6(2) ?
C15 S4 C14 . . 87.2(2) ?
C2 N1 N2 . . 113.5(4) ?
C2 N1 Ni1 . . 134.0(3) ?
N2 N1 Ni1 . . 112.5(3) ?
C3 N2 N1 . . 111.6(4) ?
C5 N3 C6 . . 117.2(4) ?
C12 N4 C11 . . 117.4(4) ?
C14 N5 N6 . . 111.4(4) ?
C15 N6 N5 . . 113.5(4) ?
Ni1 O1 H11 . . 104.4 ?
Ni1 O1 H12 . . 121.1 ?
H11 O1 H12 . . 112.4 ?
Ni1 O2 H21 . . 122.1 ?
Ni1 O2 H22 . . 116.7 ?
H21 O2 H22 . . 112.3 ?
C2 C1 H1A . . 109.5 ?
C2 C1 H1B . . 109.5 ?
H1A C1 H1B . . 109.5 ?
C2 C1 H1C . . 109.5 ?
H1A C1 H1C . . 109.5 ?
H1B C1 H1C . . 109.5 ?
N1 C2 C1 . . 125.0(4) ?
N1 C2 S1 . . 113.3(3) ?
C1 C2 S1 . . 121.7(3) ?
N2 C3 S1 . . 114.0(3) ?
N2 C3 S2 . . 126.4(4) ?
S1 C3 S2 . . 119.6(3) ?
C5 C4 S2 . . 110.1(3) ?
C5 C4 H4A . . 109.6 ?
S2 C4 H4A . . 109.6 ?
C5 C4 H4B . . 109.6 ?
S2 C4 H4B . . 109.6 ?
H4A C4 H4B . . 108.2 ?
N3 C5 C12 . . 121.7(4) ?
N3 C5 C4 . . 116.8(4) ?
C12 C5 C4 . . 121.6(4) ?
N3 C6 C11 . . 121.6(4) ?
N3 C6 C7 . . 119.3(5) ?
C11 C6 C7 . . 119.1(5) ?
C8 C7 C6 . . 119.3(5) ?
C8 C7 H7 . . 120.3 ?
C6 C7 H7 . . 120.3 ?
C7 C8 C9 . . 120.9(5) ?
C7 C8 H8 . . 119.6 ?
C9 C8 H8 . . 119.6 ?
C10 C9 C8 . . 121.4(5) ?
C10 C9 H9 . . 119.3 ?
C8 C9 H9 . . 119.3 ?
C9 C10 C11 . . 119.2(5) ?
C9 C10 H10 . . 120.4 ?
C11 C10 H10 . . 120.4 ?
N4 C11 C10 . . 119.6(4) ?
N4 C11 C6 . . 120.4(4) ?
C10 C11 C6 . . 120.0(5) ?
N4 C12 C5 . . 121.8(4) ?
N4 C12 C13 . . 117.7(4) ?
C5 C12 C13 . . 120.4(4) ?
C12 C13 S3 . . 110.3(3) ?
C12 C13 H13A . . 109.6 ?
S3 C13 H13A . . 109.6 ?
C12 C13 H13B . . 109.6 ?
S3 C13 H13B . . 109.6 ?
H13A C13 H13B . . 108.1 ?
N5 C14 S4 . . 114.3(3) ?
N5 C14 S3 . . 126.0(3) ?
S4 C14 S3 . . 119.7(3) ?
N6 C15 C16 . . 124.0(4) ?
N6 C15 S4 . . 113.5(4) ?
C16 C15 S4 . . 122.4(4) ?
C15 C16 H16A . . 109.5 ?
C15 C16 H16B . . 109.5 ?
H16A C16 H16B . . 109.5 ?
C15 C16 H16C . . 109.5 ?
H16A C16 H16C . . 109.5 ?
H16B C16 H16C . . 109.5 ?
O3 Cl1 O4 . . 109.0(4) ?
O3 Cl1 O6 . . 112.7(5) ?
O4 Cl1 O6 . . 110.6(4) ?
O3 Cl1 O5 . . 109.8(4) ?
O4 Cl1 O5 . . 106.9(3) ?
O6 Cl1 O5 . . 107.6(3) ?
C18 C17 H17A . . 109.5 ?
C18 C17 H17B . . 109.5 ?
H17A C17 H17B . . 109.5 ?
C18 C17 H17C . . 109.5 ?
H17A C17 H17C . . 109.5 ?
H17B C17 H17C . . 109.5 ?
O7 C18 C17 . . 120.0(6) ?
O7 C18 C19 . . 123.5(6) ?
C17 C18 C19 . . 116.5(6) ?
C18 C19 H19A . . 109.5 ?
C18 C19 H19B . . 109.5 ?
H19A C19 H19B . . 109.5 ?
C18 C19 H19C . . 109.5 ?
H19A C19 H19C . . 109.5 ?
H19B C19 H19C . . 109.5 ?

loop_
_geom_bond_atom_site_label_1
_geom_bond_atom_site_label_2
_geom_bond_site_symmetry_2
_geom_bond_distance
_geom_bond_publ_flag
Ni1 N1 . 2.129(4) yes
Ni1 O1 . 2.089(3) yes
Ni1 O2 . 2.050(3) yes
Ni1 O2 2_766 2.050(3) ?
Ni1 O1 2_766 2.089(3) ?
Ni1 N1 2_766 2.129(4) ?
S1 C2 . 1.729(5) ?
S1 C3 . 1.737(5) ?
S2 C3 . 1.747(5) ?
S2 C4 . 1.845(5) ?
S3 C14 . 1.758(4) ?
S3 C13 . 1.820(5) ?
S4 C15 . 1.732(5) ?
S4 C14 . 1.734(4) ?
N1 C2 . 1.308(5) ?
N1 N2 . 1.396(5) ?
N2 C3 . 1.310(5) ?
N3 C5 . 1.314(6) ?
N3 C6 . 1.380(6) ?
N4 C12 . 1.317(6) ?
N4 C11 . 1.384(6) ?
N5 C14 . 1.308(6) ?
N5 N6 . 1.396(5) ?
N6 C15 . 1.300(6) ?
O1 H11 . 0.8831 ?
O1 H12 . 0.8656 ?
O2 H21 . 0.8513 ?
O2 H22 . 0.8536 ?
C1 C2 . 1.502(6) ?
C1 H1A . 0.9600 ?
C1 H1B . 0.9600 ?
C1 H1C . 0.9600 ?
C4 C5 . 1.508(6) ?
C4 H4A . 0.9700 ?
C4 H4B . 0.9700 ?
C5 C12 . 1.454(6) ?
C6 C11 . 1.416(6) ?
C6 C7 . 1.424(6) ?
C7 C8 . 1.372(7) ?
C7 H7 . 0.9300 ?
C8 C9 . 1.402(7) ?
C8 H8 . 0.9300 ?
C9 C10 . 1.364(7) ?
C9 H9 . 0.9300 ?
C10 C11 . 1.416(6) ?
C10 H10 . 0.9300 ?
C12 C13 . 1.501(6) ?
C13 H13A . 0.9700 ?
C13 H13B . 0.9700 ?
C15 C16 . 1.492(6) ?
C16 H16A . 0.9600 ?
C16 H16B . 0.9600 ?
C16 H16C . 0.9600 ?
Cl1 O3 . 1.386(5) ?
Cl1 O4 . 1.399(4) ?
Cl1 O6 . 1.406(5) ?
Cl1 O5 . 1.440(4) ?
C17 C18 . 1.480(8) ?
C17 H17A . 0.9600 ?
C17 H17B . 0.9600 ?
C17 H17C . 0.9600 ?
C18 O7 . 1.210(6) ?
C18 C19 . 1.495(8) ?
C19 H19A . 0.9600 ?
C19 H19B . 0.9600 ?
C19 H19C . 0.9600 ?

loop_
_geom_hbond_atom_site_label_D
_geom_hbond_atom_site_label_H
_geom_hbond_atom_site_label_A
_geom_hbond_site_symmetry_A
_geom_hbond_distance_DH
_geom_hbond_distance_HA
_geom_hbond_distance_DA
_geom_hbond_angle_DHA
_geom_hbond_publ_flag
O1 H11 N5 2_766 0.88 2.02 2.899(5) 171.3 yes
O1 H11 N6 2_766 0.88 2.52 3.323(5) 152.0 yes
O1 H12 O5 1_644 0.87 1.87 2.734(5) 173.5 yes
O2 H21 O7 1_654 0.85 2.07 2.825(5) 147.2 yes
O2 H22 N6 . 0.85 1.99 2.835(5) 172.3 yes

loop_
_geom_torsion_atom_site_label_1
_geom_torsion_atom_site_label_2
_geom_torsion_atom_site_label_3
_geom_torsion_atom_site_label_4
_geom_torsion_site_symmetry_1
_geom_torsion
O2 Ni1 N1 C2 2_766 -139.3(4)
O2 Ni1 N1 C2 . 40.7(4)
O1 Ni1 N1 C2 2_766 127.7(4)
O1 Ni1 N1 C2 . -52.3(4)
O2 Ni1 N1 N2 2_766 41.5(3)
O2 Ni1 N1 N2 . -138.5(3)
O1 Ni1 N1 N2 2_766 -51.4(3)
O1 Ni1 N1 N2 . 128.6(3)
C2 N1 N2 C3 . -0.3(5)
Ni1 N1 N2 C3 . 179.0(3)
C14 N5 N6 C15 . 0.4(6)
N2 N1 C2 C1 . -180.0(4)
Ni1 N1 C2 C1 . 0.8(7)
N2 N1 C2 S1 . 0.0(5)
Ni1 N1 C2 S1 . -179.2(2)
C3 S1 C2 N1 . 0.3(3)
C3 S1 C2 C1 . -179.8(4)
N1 N2 C3 S1 . 0.5(5)
N1 N2 C3 S2 . -180.0(3)
C2 S1 C3 N2 . -0.5(4)
C2 S1 C3 S2 . -180.0(3)
C4 S2 C3 N2 . 14.0(4)
C4 S2 C3 S1 . -166.5(3)
C3 S2 C4 C5 . 121.8(3)
C6 N3 C5 C12 . 1.3(7)
C6 N3 C5 C4 . -178.3(4)
S2 C4 C5 N3 . 104.1(4)
S2 C4 C5 C12 . -75.5(5)
C5 N3 C6 C11 . -0.3(7)
C5 N3 C6 C7 . 178.9(5)
N3 C6 C7 C8 . 179.8(5)
C11 C6 C7 C8 . -0.9(8)
C6 C7 C8 C9 . -0.1(9)
C7 C8 C9 C10 . 0.7(9)
C8 C9 C10 C11 . -0.1(9)
C12 N4 C11 C10 . 179.1(5)
C12 N4 C11 C6 . 0.4(7)
C9 C10 C11 N4 . -179.7(5)
C9 C10 C11 C6 . -1.0(8)
N3 C6 C11 N4 . -0.6(8)
C7 C6 C11 N4 . -179.8(5)
N3 C6 C11 C10 . -179.2(5)
C7 C6 C11 C10 . 1.5(8)
C11 N4 C12 C5 . 0.6(7)
C11 N4 C12 C13 . -177.9(4)
N3 C5 C12 N4 . -1.5(7)
C4 C5 C12 N4 . 178.1(4)
N3 C5 C12 C13 . 177.0(5)
C4 C5 C12 C13 . -3.4(7)
N4 C12 C13 S3 . -12.9(6)
C5 C12 C13 S3 . 168.6(4)
C14 S3 C13 C12 . -178.1(4)
N6 N5 C14 S4 . -0.1(6)
N6 N5 C14 S3 . -178.6(3)
C15 S4 C14 N5 . -0.1(4)
C15 S4 C14 S3 . 178.5(3)
C13 S3 C14 N5 . -10.2(5)
C13 S3 C14 S4 . 171.3(3)
N5 N6 C15 C16 . 178.3(4)
N5 N6 C15 S4 . -0.5(6)
C14 S4 C15 N6 . 0.3(4)
C14 S4 C15 C16 . -178.5(4)
